data_9016941
loop_
_publ_author_name
'Bosi, F.'
'Skogby, H.'

_publ_section_title
;
 Oxy-dravite, Na(Al2Mg)(Al5Mg)(Si6O18)(BO3)3(OH)3O, a new mineral species
 of the tourmaline supergroup
;
_journal_name_full 'American Mineralogist'
_journal_page_first 1442
_journal_page_last 1448
_journal_volume 98
_journal_year 2013
_chemical_compound_source 'Osarara, Narok district, Kenya'
_chemical_formula_sum 'Al6.291 B3 Fe0.627 H3.24 K0.02 Mg2.061 Na0.83 O31 Si6 Ti0.021'
_chemical_name_mineral Oxy-dravite
_space_group_IT_number 160
_space_group_name_Hall 'R 3 -2"'
_space_group_name_H-M_alt 'R 3 m :H'
_symmetry_space_group_name_H-M 'R 3 m :H'
_cell_angle_alpha 90
_cell_angle_beta 90
_cell_angle_gamma 120
_cell_formula_units_Z 3
_cell_length_a 15.9273
_cell_length_b 15.9273
_cell_length_c 7.20010
_cell_volume 1581.807
_database_code_amcsd 0020259
_exptl_crystal_density_diffrn 3.073
_cod_data_source_file inputs/fixed/downloads/05/05569.cif
_cod_data_source_block 05569
_cod_original_sg_symbol_H-M 'R 3 m'
_cod_original_formula_sum 'Na.83 K.02 Al6.291 Mg2.061 Fe.627 Ti.021 B3 Si6 O31 H3.24'
_cod_database_code 9016941

loop_
_space_group_symop_operation_xyz
x,y,z
2/3+x,1/3+y,1/3+z
1/3+x,2/3+y,2/3+z
x,x-y,z
2/3+x,1/3+x-y,1/3+z
1/3+x,2/3+x-y,2/3+z
-y,-x,z
2/3-y,1/3-x,1/3+z
1/3-y,2/3-x,2/3+z
-x+y,y,z
2/3-x+y,1/3+y,1/3+z
1/3-x+y,2/3+y,2/3+z
-y,x-y,z
2/3-y,1/3+x-y,1/3+z
1/3-y,2/3+x-y,2/3+z
-x+y,-x,z
2/3-x+y,1/3-x,1/3+z
1/3-x+y,2/3-x,2/3+z

loop_
_atom_site_aniso_label
_atom_site_aniso_U_11
_atom_site_aniso_U_22
_atom_site_aniso_U_33
_atom_site_aniso_U_12
_atom_site_aniso_U_13
_atom_site_aniso_U_23
NaX 0.02170 0.02170 0.02350 0.01080 0.00000 0.00000
KX 0.02170 0.02170 0.02350 0.01080 0.00000 0.00000
AlY 0.00895 0.00675 0.01145 0.00448 -0.00316 -0.00158
MgY 0.00895 0.00675 0.01145 0.00448 -0.00316 -0.00158
FeY 0.00895 0.00675 0.01145 0.00448 -0.00316 -0.00158
TiY 0.00895 0.00675 0.01145 0.00448 -0.00316 -0.00158
AlZ 0.00531 0.00536 0.00583 0.00262 -0.00008 0.00039
MgZ 0.00531 0.00536 0.00583 0.00262 -0.00008 0.00039
FeZ 0.00531 0.00536 0.00583 0.00262 -0.00008 0.00039
B 0.00540 0.00600 0.00760 0.00300 0.00027 0.00050
Si 0.00458 0.00429 0.00590 0.00226 -0.00054 -0.00061
O1 0.01270 0.01270 0.00750 0.00637 0.00000 0.00000
O-H1 0.01270 0.01270 0.00750 0.00637 0.00000 0.00000
O2 0.01120 0.00420 0.00980 0.00210 0.00044 0.00090
O3 0.02210 0.01240 0.00490 0.01100 0.00080 0.00040
O4 0.00700 0.01400 0.00940 0.00699 -0.00075 -0.00150
O5 0.01480 0.00660 0.00830 0.00740 0.00160 0.00080
O6 0.00900 0.00890 0.00540 0.00505 -0.00081 -0.00140
O7 0.00640 0.00530 0.00840 0.00047 -0.00179 -0.00106
O8 0.00390 0.00880 0.01400 0.00275 0.00051 0.00227

loop_
_atom_site_label
_atom_site_fract_x
_atom_site_fract_y
_atom_site_fract_z
_atom_site_occupancy
_atom_site_U_iso_or_equiv
_atom_site_type_symbol
_atom_site_attached_hydrogens
NaX 0.00000 0.00000 0.22939 0.83000 0.02230 Na 0
KX 0.00000 0.00000 0.22939 0.02000 0.02230 K 0
AlY 0.12223 0.06112 0.63657 0.44700 0.00881 Al 0
MgY 0.12223 0.06112 0.63657 0.34300 0.00881 Mg 0
FeY 0.12223 0.06112 0.63657 0.20300 0.00881 Fe 0
TiY 0.12223 0.06112 0.63657 0.00700 0.00881 Ti 0
AlZ 0.29768 0.26149 0.61014 0.82500 0.00552 Al 0
MgZ 0.29768 0.26149 0.61014 0.17200 0.00552 Mg 0
FeZ 0.29768 0.26149 0.61014 0.00300 0.00552 Fe 0
B 0.10989 0.21978 0.45430 1.00000 0.00626 B 0
Si 0.19153 0.18963 0.00000 1.00000 0.00490 Si 0
O1 0.00000 0.00000 0.76980 0.76000 0.01100 O 0
O-H1 0.00000 0.00000 0.76980 0.24000 0.01100 O 1
O2 0.06076 0.12151 0.48724 1.00000 0.00918 O 0
O3 0.26112 0.13056 0.50994 1.00000 0.01206 O 0
H3 0.24530 0.12270 0.39600 1.00000 0.01800 H 0
O4 0.09356 0.18712 0.07152 1.00000 0.00936 O 0
O5 0.18445 0.09223 0.09252 1.00000 0.00900 O 0
O6 0.19447 0.18433 0.77729 1.00000 0.00751 O 0
O7 0.28509 0.28474 0.07754 1.00000 0.00776 O 0
O8 0.20920 0.27005 0.43936 1.00000 0.00909 O 0

loop_
_cod_changelog_entry_id
_cod_changelog_entry_author
_cod_changelog_entry_date
_cod_changelog_entry_text
1
;cod-tools version 3.8.0
Id: cif_guess_AMCSD_atom_types 9574 2023-05-10 09:00:05Z saulius
;
2023-05-10T18:57:30+03:00
;Derived atom types and hydrogen counts
from atom names that follow the AMCSD naming convention
(Wat == water, O-H == hydroxyl).
;

loop_
_cod_related_entry_id
_cod_related_entry_database
_cod_related_entry_code
1 AMCSD 0020259
